data_4102340
loop_
_publ_author_name
'Pengfei Lu'
'Tanya C. Boorman'
'Alexandra M. Z. Slawin'
'Igor Larrosa'

_publ_section_title
;
 Gold(I)-Mediated C-H Activation of Arenes
;
_journal_name_full 'Journal of the American Chemical Society'
_journal_page_first 5580
_journal_page_last 5581
_journal_paper_doi 10.1021/ja101525w
_journal_volume 132
_journal_year 2010
_chemical_formula_moiety 'C18 H30 Au F2 P'
_chemical_formula_sum 'C18 H30 Au F2 P'
_chemical_formula_weight 512.36
_chemical_name_systematic
; 
 ? 
;
_space_group_IT_number 14
_symmetry_cell_setting monoclinic
_symmetry_space_group_name_Hall '-P 2ybc'
_symmetry_space_group_name_H-M 'P 1 21/c 1'
_atom_sites_solution_hydrogens geom
_atom_sites_solution_primary direct
_atom_sites_solution_secondary difmap
_audit_creation_method SHELXL-97
_cell_angle_alpha 90.00
_cell_angle_beta 116.557(5)
_cell_angle_gamma 90.00
_cell_formula_units_Z 8
_cell_length_a 17.458(5)
_cell_length_b 15.145(3)
_cell_length_c 16.548(5)
_cell_measurement_reflns_used 13671
_cell_measurement_temperature 93(2)
_cell_measurement_theta_max 28.7
_cell_measurement_theta_min 2.3
_cell_volume 3913.7(18)
_computing_cell_refinement 'CrystalClear (Rigaku Corp., 2004)'
_computing_data_collection 'CrystalClear (Rigaku Corp., 2004)'
_computing_data_reduction 'CrystalClear (Rigaku Corp., 2004)'
_computing_molecular_graphics 'Bruker SHELXTL'
_computing_publication_material 'Bruker SHELXTL'
_computing_structure_refinement 'SHELXL-97 (Sheldrick, 1997)'
_computing_structure_solution 'SHELXS-97 (Sheldrick, 1990)'
_diffrn_ambient_temperature 93(2)
_diffrn_measured_fraction_theta_full 0.996
_diffrn_measured_fraction_theta_max 0.991
_diffrn_measurement_device_type CCD
_diffrn_measurement_method '\w and \f scans'
_diffrn_radiation_monochromator confocal
_diffrn_radiation_source 'rotating anode'
_diffrn_radiation_type MoK\a
_diffrn_radiation_wavelength 0.71073
_diffrn_reflns_av_R_equivalents 0.0540
_diffrn_reflns_av_sigmaI/netI 0.0548
_diffrn_reflns_limit_h_max 17
_diffrn_reflns_limit_h_min -21
_diffrn_reflns_limit_k_max 18
_diffrn_reflns_limit_k_min -17
_diffrn_reflns_limit_l_max 19
_diffrn_reflns_limit_l_min -12
_diffrn_reflns_number 24126
_diffrn_reflns_theta_full 25.00
_diffrn_reflns_theta_max 25.37
_diffrn_reflns_theta_min 2.46
_exptl_absorpt_coefficient_mu 7.612
_exptl_absorpt_correction_T_max 1.000
_exptl_absorpt_correction_T_min 0.398
_exptl_absorpt_correction_type multi-scan
_exptl_absorpt_process_details 'Jacobson, R. (1998) Private communication'
_exptl_crystal_colour Colorless
_exptl_crystal_density_diffrn 1.739
_exptl_crystal_density_method 'not measured'
_exptl_crystal_description Prism
_exptl_crystal_F_000 2000
_exptl_crystal_size_max 0.10
_exptl_crystal_size_mid 0.10
_exptl_crystal_size_min 0.05
_refine_diff_density_max 1.330
_refine_diff_density_min -1.492
_refine_diff_density_rms 0.153
_refine_ls_extinction_method none
_refine_ls_goodness_of_fit_ref 0.801
_refine_ls_hydrogen_treatment constr
_refine_ls_matrix_type full
_refine_ls_number_parameters 397
_refine_ls_number_reflns 7109
_refine_ls_number_restraints 0
_refine_ls_restrained_S_all 0.801
_refine_ls_R_factor_all 0.0375
_refine_ls_R_factor_gt 0.0326
_refine_ls_shift/su_max 0.001
_refine_ls_shift/su_mean 0.000
_refine_ls_structure_factor_coef Fsqd
_refine_ls_weighting_details 'calc w=1/[\s^2^(Fo^2^)+(0.0461P)^2^+15.2987P] where P=(Fo^2^+2Fc^2^)/3'
_refine_ls_weighting_scheme calc
_refine_ls_wR_factor_gt 0.0748
_refine_ls_wR_factor_ref 0.0788
_reflns_number_gt 6362
_reflns_number_total 7109
_reflns_threshold_expression >2sigma(I)
_cod_data_source_file ja101525w_si_005.cif
_cod_data_source_block 2d
_cod_original_cell_volume 3913.6(17)
_cod_database_code 4102340

loop_
_symmetry_equiv_pos_as_xyz
'x, y, z'
'-x, y+1/2, -z+1/2'
'-x, -y, -z'
'x, -y-1/2, z-1/2'

loop_
_atom_site_label
_atom_site_type_symbol
_atom_site_fract_x
_atom_site_fract_y
_atom_site_fract_z
_atom_site_U_iso_or_equiv
_atom_site_adp_type
_atom_site_occupancy
_atom_site_symmetry_multiplicity
_atom_site_calc_flag
_atom_site_refinement_flags
Au1 Au 0.822483(12) 0.835124(13) 0.464220(14) 0.02069(7) Uani 1 1 d .
C1 C 0.7253(3) 0.8873(3) 0.3494(3) 0.0211(11) Uani 1 1 d .
F2 F 0.81787(19) 0.9363(2) 0.2900(2) 0.0316(7) Uani 1 1 d .
C2 C 0.7358(3) 0.9296(3) 0.2813(4) 0.0227(11) Uani 1 1 d .
C3 C 0.6715(3) 0.9660(3) 0.2045(4) 0.0288(13) Uani 1 1 d .
H3A H 0.6835 0.9924 0.1607 0.035 Uiso 1 1 calc R
C4 C 0.5886(3) 0.9620(3) 0.1946(4) 0.0267(13) Uani 1 1 d .
H4A H 0.5439 0.9865 0.1440 0.032 Uiso 1 1 calc R
C5 C 0.5724(3) 0.9214(3) 0.2604(4) 0.0245(12) Uani 1 1 d .
H5A H 0.5170 0.9178 0.2547 0.029 Uiso 1 1 calc R
F6 F 0.62254(19) 0.8481(2) 0.3995(2) 0.0327(8) Uani 1 1 d .
C6 C 0.6407(3) 0.8864(3) 0.3345(4) 0.0235(11) Uani 1 1 d .
P1 P 0.93142(8) 0.78167(9) 0.59578(9) 0.0208(3) Uani 1 1 d .
C7 C 0.9777(4) 0.6751(4) 0.5749(4) 0.0328(14) Uani 1 1 d .
C8 C 1.0653(4) 0.6487(4) 0.6491(4) 0.0413(16) Uani 1 1 d .
H8A H 1.0834 0.5946 0.6327 0.062 Uiso 1 1 calc R
H8B H 1.0615 0.6405 0.7048 0.062 Uiso 1 1 calc R
H8C H 1.1061 0.6944 0.6567 0.062 Uiso 1 1 calc R
C9 C 0.9818(5) 0.6818(5) 0.4852(5) 0.0514(19) Uani 1 1 d .
H9A H 1.0049 0.6281 0.4743 0.077 Uiso 1 1 calc R
H9B H 1.0178 0.7304 0.4872 0.077 Uiso 1 1 calc R
H9C H 0.9252 0.6910 0.4374 0.077 Uiso 1 1 calc R
C10 C 0.9156(4) 0.5978(4) 0.5630(5) 0.0453(17) Uani 1 1 d .
H10A H 0.9388 0.5441 0.5521 0.068 Uiso 1 1 calc R
H10B H 0.8612 0.6097 0.5127 0.068 Uiso 1 1 calc R
H10C H 0.9083 0.5915 0.6169 0.068 Uiso 1 1 calc R
C11 C 1.0167(3) 0.8711(4) 0.6382(4) 0.0298(13) Uani 1 1 d .
C12 C 1.0840(4) 0.8612(4) 0.7372(4) 0.0372(15) Uani 1 1 d .
H12A H 1.1244 0.9088 0.7528 0.056 Uiso 1 1 calc R
H12B H 1.1134 0.8060 0.7448 0.056 Uiso 1 1 calc R
H12C H 1.0562 0.8627 0.7758 0.056 Uiso 1 1 calc R
C13 C 1.0632(4) 0.8729(5) 0.5785(5) 0.0467(17) Uani 1 1 d .
H13A H 1.1064 0.9180 0.5997 0.070 Uiso 1 1 calc R
H13B H 1.0227 0.8853 0.5172 0.070 Uiso 1 1 calc R
H13C H 1.0895 0.8166 0.5813 0.070 Uiso 1 1 calc R
C14 C 0.9738(4) 0.9617(4) 0.6270(4) 0.0416(16) Uani 1 1 d .
H14A H 1.0169 1.0069 0.6483 0.062 Uiso 1 1 calc R
H14B H 0.9417 0.9633 0.6613 0.062 Uiso 1 1 calc R
H14C H 0.9360 0.9716 0.5643 0.062 Uiso 1 1 calc R
C15 C 0.8893(3) 0.7599(4) 0.6812(4) 0.0284(13) Uani 1 1 d .
C16 C 0.9475(4) 0.7063(4) 0.7637(4) 0.0344(14) Uani 1 1 d .
H16A H 0.9206 0.6988 0.8026 0.052 Uiso 1 1 calc R
H16B H 1.0010 0.7367 0.7957 0.052 Uiso 1 1 calc R
H16C H 0.9579 0.6495 0.7447 0.052 Uiso 1 1 calc R
C17 C 0.8003(4) 0.7155(5) 0.6340(4) 0.0438(17) Uani 1 1 d .
H17A H 0.7791 0.7046 0.6775 0.066 Uiso 1 1 calc R
H17B H 0.8053 0.6605 0.6078 0.066 Uiso 1 1 calc R
H17C H 0.7614 0.7537 0.5874 0.066 Uiso 1 1 calc R
C18 C 0.8728(4) 0.8492(4) 0.7165(5) 0.0428(17) Uani 1 1 d .
H18A H 0.8513 0.8384 0.7598 0.064 Uiso 1 1 calc R
H18B H 0.8316 0.8827 0.6669 0.064 Uiso 1 1 calc R
H18C H 0.9255 0.8817 0.7448 0.064 Uiso 1 1 calc R
Au21 Au 0.652525(12) 0.148555(12) -0.057823(14) 0.01901(7) Uani 1 1 d .
C21 C 0.6795(3) 0.0302(3) -0.0997(3) 0.0207(11) Uani 1 1 d .
F22 F 0.7422(2) 0.1026(2) -0.1822(2) 0.0365(8) Uani 1 1 d .
C22 C 0.7198(3) 0.0252(3) -0.1548(4) 0.0249(12) Uani 1 1 d .
C23 C 0.7396(3) -0.0522(4) -0.1865(4) 0.0302(13) Uani 1 1 d .
H23A H 0.7663 -0.0506 -0.2242 0.036 Uiso 1 1 calc R
C24 C 0.7185(3) -0.1313(4) -0.1606(4) 0.0286(13) Uani 1 1 d .
H24A H 0.7310 -0.1842 -0.1807 0.034 Uiso 1 1 calc R
C25 C 0.6789(3) -0.1321(3) -0.1046(4) 0.0291(13) Uani 1 1 d .
H25A H 0.6649 -0.1852 -0.0862 0.035 Uiso 1 1 calc R
F26 F 0.6213(2) -0.0544(2) -0.0213(2) 0.0359(8) Uani 1 1 d .
C26 C 0.6604(3) -0.0516(3) -0.0760(3) 0.0230(11) Uani 1 1 d .
P21 P 0.62361(8) 0.28243(8) -0.01179(9) 0.0168(3) Uani 1 1 d .
C27 C 0.7170(3) 0.3595(3) 0.0104(4) 0.0223(11) Uani 1 1 d .
C28 C 0.7207(4) 0.4427(4) 0.0659(4) 0.0341(14) Uani 1 1 d .
H28A H 0.7694 0.4777 0.0740 0.051 Uiso 1 1 calc R
H28B H 0.7255 0.4254 0.1238 0.051 Uiso 1 1 calc R
H28C H 0.6693 0.4766 0.0343 0.051 Uiso 1 1 calc R
C29 C 0.8016(3) 0.3083(4) 0.0601(4) 0.0289(13) Uani 1 1 d .
H29A H 0.8489 0.3470 0.0716 0.043 Uiso 1 1 calc R
H29B H 0.8027 0.2597 0.0234 0.043 Uiso 1 1 calc R
H29C H 0.8059 0.2863 0.1164 0.043 Uiso 1 1 calc R
C30 C 0.7148(4) 0.3880(4) -0.0790(4) 0.0293(13) Uani 1 1 d .
H30A H 0.7620 0.4268 -0.0674 0.044 Uiso 1 1 calc R
H30B H 0.6620 0.4182 -0.1147 0.044 Uiso 1 1 calc R
H30C H 0.7190 0.3369 -0.1111 0.044 Uiso 1 1 calc R
C31 C 0.5218(3) 0.3295(3) -0.1048(4) 0.0221(12) Uani 1 1 d .
C32 C 0.5078(4) 0.4283(3) -0.0960(4) 0.0292(13) Uani 1 1 d .
H32A H 0.4550 0.4466 -0.1455 0.044 Uiso 1 1 calc R
H32B H 0.5544 0.4612 -0.0969 0.044 Uiso 1 1 calc R
H32C H 0.5052 0.4390 -0.0401 0.044 Uiso 1 1 calc R
C33 C 0.4443(3) 0.2803(4) -0.1078(4) 0.0299(13) Uani 1 1 d .
H33A H 0.3929 0.3045 -0.1548 0.045 Uiso 1 1 calc R
H33B H 0.4428 0.2865 -0.0507 0.045 Uiso 1 1 calc R
H33C H 0.4485 0.2189 -0.1196 0.045 Uiso 1 1 calc R
C34 C 0.5228(3) 0.3121(4) -0.1961(4) 0.0293(13) Uani 1 1 d .
H34A H 0.4717 0.3357 -0.2442 0.044 Uiso 1 1 calc R
H34B H 0.5255 0.2497 -0.2046 0.044 Uiso 1 1 calc R
H34C H 0.5720 0.3402 -0.1965 0.044 Uiso 1 1 calc R
C35 C 0.6108(3) 0.2645(3) 0.0942(3) 0.0226(11) Uani 1 1 d .
C36 C 0.5739(4) 0.3440(3) 0.1238(4) 0.0287(13) Uani 1 1 d .
H36A H 0.5695 0.3293 0.1780 0.043 Uiso 1 1 calc R
H36B H 0.5182 0.3583 0.0768 0.043 Uiso 1 1 calc R
H36C H 0.6112 0.3940 0.1350 0.043 Uiso 1 1 calc R
C37 C 0.6986(3) 0.2407(4) 0.1721(3) 0.0296(13) Uani 1 1 d .
H37A H 0.6926 0.2313 0.2264 0.044 Uiso 1 1 calc R
H37B H 0.7381 0.2881 0.1813 0.044 Uiso 1 1 calc R
H37C H 0.7198 0.1878 0.1572 0.044 Uiso 1 1 calc R
C38 C 0.5535(4) 0.1825(4) 0.0818(4) 0.0320(13) Uani 1 1 d .
H38A H 0.5469 0.1732 0.1357 0.048 Uiso 1 1 calc R
H38B H 0.5798 0.1316 0.0702 0.048 Uiso 1 1 calc R
H38C H 0.4983 0.1921 0.0317 0.048 Uiso 1 1 calc R

loop_
_atom_site_aniso_label
_atom_site_aniso_U_11
_atom_site_aniso_U_22
_atom_site_aniso_U_33
_atom_site_aniso_U_23
_atom_site_aniso_U_13
_atom_site_aniso_U_12
Au1 0.01740(11) 0.01917(12) 0.02116(13) 0.00301(8) 0.00472(9) 0.00185(7)
C1 0.015(2) 0.013(2) 0.025(3) -0.002(2) 0.000(2) 0.002(2)
F2 0.0303(16) 0.0310(17) 0.0361(19) 0.0032(14) 0.0173(15) -0.0005(14)
C2 0.018(2) 0.024(3) 0.026(3) -0.003(2) 0.010(2) -0.004(2)
C3 0.038(3) 0.023(3) 0.021(3) 0.001(2) 0.009(2) -0.002(2)
C4 0.026(3) 0.016(3) 0.022(3) -0.003(2) -0.003(2) 0.002(2)
C5 0.017(2) 0.021(3) 0.030(3) -0.002(2) 0.006(2) -0.001(2)
F6 0.0259(17) 0.039(2) 0.037(2) 0.0126(15) 0.0176(15) 0.0029(13)
C6 0.026(3) 0.017(3) 0.026(3) 0.003(2) 0.011(2) 0.002(2)
P1 0.0170(6) 0.0218(7) 0.0202(7) 0.0022(5) 0.0052(5) 0.0031(5)
C7 0.033(3) 0.034(3) 0.026(3) -0.003(3) 0.008(3) 0.013(3)
C8 0.041(4) 0.043(4) 0.033(4) 0.002(3) 0.010(3) 0.023(3)
C9 0.057(5) 0.056(4) 0.046(4) -0.014(4) 0.027(4) 0.011(4)
C10 0.042(4) 0.032(3) 0.047(4) 0.000(3) 0.006(3) 0.009(3)
C11 0.020(3) 0.031(3) 0.033(3) 0.006(3) 0.007(2) -0.003(2)
C12 0.025(3) 0.035(3) 0.032(4) 0.004(3) -0.004(3) -0.002(2)
C13 0.035(3) 0.060(4) 0.048(4) 0.009(4) 0.020(3) -0.006(3)
C14 0.040(3) 0.033(3) 0.042(4) 0.004(3) 0.009(3) -0.003(3)
C15 0.024(3) 0.032(3) 0.029(3) 0.013(2) 0.012(2) 0.003(2)
C16 0.030(3) 0.043(4) 0.028(3) 0.006(3) 0.012(3) 0.003(3)
C17 0.029(3) 0.059(4) 0.040(4) 0.014(3) 0.013(3) -0.002(3)
C18 0.051(4) 0.047(4) 0.043(4) 0.011(3) 0.033(3) 0.022(3)
Au21 0.01990(11) 0.01401(12) 0.02264(13) -0.00072(7) 0.00909(9) 0.00163(7)
C21 0.017(2) 0.017(3) 0.021(3) -0.002(2) 0.002(2) 0.000(2)
F22 0.0452(19) 0.0265(18) 0.050(2) 0.0104(15) 0.0327(17) 0.0047(15)
C22 0.021(3) 0.021(3) 0.026(3) 0.003(2) 0.006(2) 0.007(2)
C23 0.032(3) 0.032(3) 0.023(3) 0.001(2) 0.010(2) 0.012(2)
C24 0.030(3) 0.023(3) 0.021(3) -0.004(2) 0.002(2) 0.007(2)
C25 0.029(3) 0.015(3) 0.030(3) -0.003(2) 0.001(2) -0.004(2)
F26 0.0456(19) 0.0271(17) 0.043(2) 0.0005(15) 0.0268(17) -0.0061(15)
C26 0.021(3) 0.025(3) 0.020(3) -0.003(2) 0.006(2) -0.003(2)
P21 0.0177(6) 0.0136(6) 0.0194(7) 0.0004(5) 0.0085(5) 0.0010(5)
C27 0.026(3) 0.021(3) 0.021(3) 0.000(2) 0.011(2) -0.003(2)
C28 0.030(3) 0.027(3) 0.044(4) -0.012(3) 0.016(3) -0.012(2)
C29 0.021(3) 0.035(3) 0.029(3) 0.002(3) 0.010(2) -0.002(2)
C30 0.032(3) 0.027(3) 0.035(3) -0.001(3) 0.021(3) -0.001(2)
C31 0.021(3) 0.019(3) 0.021(3) 0.004(2) 0.004(2) 0.006(2)
C32 0.033(3) 0.025(3) 0.027(3) 0.005(2) 0.011(2) 0.009(2)
C33 0.022(3) 0.038(3) 0.028(3) -0.002(3) 0.010(2) 0.002(2)
C34 0.026(3) 0.037(3) 0.019(3) 0.001(2) 0.005(2) 0.008(3)
C35 0.026(3) 0.019(3) 0.021(3) 0.003(2) 0.010(2) 0.005(2)
C36 0.040(3) 0.026(3) 0.030(3) 0.002(2) 0.024(3) 0.006(2)
C37 0.032(3) 0.040(3) 0.015(3) 0.006(2) 0.009(2) 0.009(3)
C38 0.036(3) 0.037(3) 0.029(3) 0.007(3) 0.020(3) -0.002(3)

loop_
_atom_type_symbol
_atom_type_description
_atom_type_scat_dispersion_real
_atom_type_scat_dispersion_imag
_atom_type_scat_source
C C 0.0033 0.0016 'International Tables Vol C Tables 4.2.6.8 and 6.1.1.4'
H H 0.0000 0.0000 'International Tables Vol C Tables 4.2.6.8 and 6.1.1.4'
F F 0.0171 0.0103 'International Tables Vol C Tables 4.2.6.8 and 6.1.1.4'
P P 0.1023 0.0942 'International Tables Vol C Tables 4.2.6.8 and 6.1.1.4'
Au Au -2.0133 8.8022 'International Tables Vol C Tables 4.2.6.8 and 6.1.1.4'

loop_
_geom_angle_atom_site_label_1
_geom_angle_atom_site_label_2
_geom_angle_atom_site_label_3
_geom_angle
C1 Au1 P1 177.75(14)
C6 C1 C2 112.4(4)
C6 C1 Au1 122.3(4)
C2 C1 Au1 125.3(4)
F2 C2 C3 116.6(5)
F2 C2 C1 117.5(4)
C3 C2 C1 126.0(5)
C2 C3 C4 118.0(5)
C2 C3 H3A 121.0
C4 C3 H3A 121.0
C5 C4 C3 119.8(5)
C5 C4 H4A 120.1
C3 C4 H4A 120.1
C6 C5 C4 118.1(5)
C6 C5 H5A 121.0
C4 C5 H5A 121.0
C1 C6 C5 125.8(5)
C1 C6 F6 117.6(4)
C5 C6 F6 116.6(5)
C15 P1 C11 110.5(3)
C15 P1 C7 109.1(3)
C11 P1 C7 110.2(3)
C15 P1 Au1 109.54(16)
C11 P1 Au1 106.15(18)
C7 P1 Au1 111.36(19)
C9 C7 C8 109.7(5)
C9 C7 C10 105.2(5)
C8 C7 C10 107.2(5)
C9 C7 P1 109.3(4)
C8 C7 P1 115.5(4)
C10 C7 P1 109.5(4)
C7 C8 H8A 109.5
C7 C8 H8B 109.5
H8A C8 H8B 109.5
C7 C8 H8C 109.5
H8A C8 H8C 109.5
H8B C8 H8C 109.5
C7 C9 H9A 109.5
C7 C9 H9B 109.5
H9A C9 H9B 109.5
C7 C9 H9C 109.5
H9A C9 H9C 109.5
H9B C9 H9C 109.5
C7 C10 H10A 109.5
C7 C10 H10B 109.5
H10A C10 H10B 109.5
C7 C10 H10C 109.5
H10A C10 H10C 109.5
H10B C10 H10C 109.5
C13 C11 C14 106.0(5)
C13 C11 C12 108.4(5)
C14 C11 C12 108.4(5)
C13 C11 P1 109.1(4)
C14 C11 P1 109.5(4)
C12 C11 P1 115.1(4)
C11 C12 H12A 109.5
C11 C12 H12B 109.5
H12A C12 H12B 109.5
C11 C12 H12C 109.5
H12A C12 H12C 109.5
H12B C12 H12C 109.5
C11 C13 H13A 109.5
C11 C13 H13B 109.5
H13A C13 H13B 109.5
C11 C13 H13C 109.5
H13A C13 H13C 109.5
H13B C13 H13C 109.5
C11 C14 H14A 109.5
C11 C14 H14B 109.5
H14A C14 H14B 109.5
C11 C14 H14C 109.5
H14A C14 H14C 109.5
H14B C14 H14C 109.5
C16 C15 C18 106.8(5)
C16 C15 C17 109.8(5)
C18 C15 C17 104.9(5)
C16 C15 P1 115.8(4)
C18 C15 P1 109.3(4)
C17 C15 P1 109.7(4)
C15 C16 H16A 109.5
C15 C16 H16B 109.5
H16A C16 H16B 109.5
C15 C16 H16C 109.5
H16A C16 H16C 109.5
H16B C16 H16C 109.5
C15 C17 H17A 109.5
C15 C17 H17B 109.5
H17A C17 H17B 109.5
C15 C17 H17C 109.5
H17A C17 H17C 109.5
H17B C17 H17C 109.5
C15 C18 H18A 109.5
C15 C18 H18B 109.5
H18A C18 H18B 109.5
C15 C18 H18C 109.5
H18A C18 H18C 109.5
H18B C18 H18C 109.5
C21 Au21 P21 179.10(15)
C22 C21 C26 113.3(5)
C22 C21 Au21 122.2(4)
C26 C21 Au21 124.6(4)
F22 C22 C21 118.4(4)
F22 C22 C23 116.1(5)
C21 C22 C23 125.6(5)
C24 C23 C22 118.0(5)
C24 C23 H23A 121.0
C22 C23 H23A 121.0
C25 C24 C23 120.0(5)
C25 C24 H24A 120.0
C23 C24 H24A 120.0
C24 C25 C26 118.7(5)
C24 C25 H25A 120.7
C26 C25 H25A 120.7
F26 C26 C21 118.2(5)
F26 C26 C25 117.4(5)
C21 C26 C25 124.4(5)
C35 P21 C31 110.5(2)
C35 P21 C27 110.9(2)
C31 P21 C27 109.8(2)
C35 P21 Au21 108.43(16)
C31 P21 Au21 109.15(17)
C27 P21 Au21 107.98(17)
C30 C27 C28 108.8(4)
C30 C27 C29 105.2(4)
C28 C27 C29 108.5(4)
C30 C27 P21 109.8(4)
C28 C27 P21 114.8(4)
C29 C27 P21 109.2(3)
C27 C28 H28A 109.5
C27 C28 H28B 109.5
H28A C28 H28B 109.5
C27 C28 H28C 109.5
H28A C28 H28C 109.5
H28B C28 H28C 109.5
C27 C29 H29A 109.5
C27 C29 H29B 109.5
H29A C29 H29B 109.5
C27 C29 H29C 109.5
H29A C29 H29C 109.5
H29B C29 H29C 109.5
C27 C30 H30A 109.5
C27 C30 H30B 109.5
H30A C30 H30B 109.5
C27 C30 H30C 109.5
H30A C30 H30C 109.5
H30B C30 H30C 109.5
C32 C31 C33 107.7(4)
C32 C31 C34 109.3(4)
C33 C31 C34 106.5(4)
C32 C31 P21 114.9(4)
C33 C31 P21 109.8(4)
C34 C31 P21 108.3(3)
C31 C32 H32A 109.5
C31 C32 H32B 109.5
H32A C32 H32B 109.5
C31 C32 H32C 109.5
H32A C32 H32C 109.5
H32B C32 H32C 109.5
C31 C33 H33A 109.5
C31 C33 H33B 109.5
H33A C33 H33B 109.5
C31 C33 H33C 109.5
H33A C33 H33C 109.5
H33B C33 H33C 109.5
C31 C34 H34A 109.5
C31 C34 H34B 109.5
H34A C34 H34B 109.5
C31 C34 H34C 109.5
H34A C34 H34C 109.5
H34B C34 H34C 109.5
C36 C35 C37 108.5(4)
C36 C35 C38 109.4(4)
C37 C35 C38 105.4(4)
C36 C35 P21 114.9(4)
C37 C35 P21 108.9(4)
C38 C35 P21 109.3(4)
C35 C36 H36A 109.5
C35 C36 H36B 109.5
H36A C36 H36B 109.5
C35 C36 H36C 109.5
H36A C36 H36C 109.5
H36B C36 H36C 109.5
C35 C37 H37A 109.5
C35 C37 H37B 109.5
H37A C37 H37B 109.5
C35 C37 H37C 109.5
H37A C37 H37C 109.5
H37B C37 H37C 109.5
C35 C38 H38A 109.5
C35 C38 H38B 109.5
H38A C38 H38B 109.5
C35 C38 H38C 109.5
H38A C38 H38C 109.5
H38B C38 H38C 109.5

loop_
_geom_bond_atom_site_label_1
_geom_bond_atom_site_label_2
_geom_bond_distance
Au1 C1 2.057(5)
Au1 P1 2.3042(13)
C1 C6 1.384(7)
C1 C2 1.378(7)
F2 C2 1.378(6)
C2 C3 1.380(7)
C3 C4 1.383(8)
C3 H3A 0.9300
C4 C5 1.385(8)
C4 H4A 0.9300
C5 C6 1.378(7)
C5 H5A 0.9300
F6 C6 1.379(6)
P1 C15 1.892(6)
P1 C11 1.900(6)
P1 C7 1.905(6)
C7 C9 1.520(9)
C7 C8 1.525(8)
C7 C10 1.549(9)
C8 H8A 0.9600
C8 H8B 0.9600
C8 H8C 0.9600
C9 H9A 0.9600
C9 H9B 0.9600
C9 H9C 0.9600
C10 H10A 0.9600
C10 H10B 0.9600
C10 H10C 0.9600
C11 C13 1.533(9)
C11 C14 1.534(8)
C11 C12 1.538(8)
C12 H12A 0.9600
C12 H12B 0.9600
C12 H12C 0.9600
C13 H13A 0.9600
C13 H13B 0.9600
C13 H13C 0.9600
C14 H14A 0.9600
C14 H14B 0.9600
C14 H14C 0.9600
C15 C16 1.522(7)
C15 C18 1.550(8)
C15 C17 1.546(8)
C16 H16A 0.9600
C16 H16B 0.9600
C16 H16C 0.9600
C17 H17A 0.9600
C17 H17B 0.9600
C17 H17C 0.9600
C18 H18A 0.9600
C18 H18B 0.9600
C18 H18C 0.9600
Au21 C21 2.051(5)
Au21 P21 2.3000(13)
C21 C22 1.381(7)
C21 C26 1.384(7)
F22 C22 1.374(6)
C22 C23 1.389(7)
C23 C24 1.378(8)
C23 H23A 0.9300
C24 C25 1.382(8)
C24 H24A 0.9300
C25 C26 1.396(7)
C25 H25A 0.9300
F26 C26 1.357(6)
P21 C35 1.885(5)
P21 C31 1.895(5)
P21 C27 1.902(5)
C27 C30 1.525(7)
C27 C28 1.543(7)
C27 C29 1.540(7)
C28 H28A 0.9600
C28 H28B 0.9600
C28 H28C 0.9600
C29 H29A 0.9600
C29 H29B 0.9600
C29 H29C 0.9600
C30 H30A 0.9600
C30 H30B 0.9600
C30 H30C 0.9600
C31 C32 1.533(7)
C31 C33 1.526(7)
C31 C34 1.543(8)
C32 H32A 0.9600
C32 H32B 0.9600
C32 H32C 0.9600
C33 H33A 0.9600
C33 H33B 0.9600
C33 H33C 0.9600
C34 H34A 0.9600
C34 H34B 0.9600
C34 H34C 0.9600
C35 C36 1.544(7)
C35 C37 1.541(7)
C35 C38 1.548(7)
C36 H36A 0.9600
C36 H36B 0.9600
C36 H36C 0.9600
C37 H37A 0.9600
C37 H37B 0.9600
C37 H37C 0.9600
C38 H38A 0.9600
C38 H38B 0.9600
C38 H38C 0.9600

loop_
_geom_torsion_atom_site_label_1
_geom_torsion_atom_site_label_2
_geom_torsion_atom_site_label_3
_geom_torsion_atom_site_label_4
_geom_torsion
P1 Au1 C1 C6 -81(4)
P1 Au1 C1 C2 96(4)
C6 C1 C2 F2 178.5(4)
Au1 C1 C2 F2 1.1(7)
C6 C1 C2 C3 -1.6(8)
Au1 C1 C2 C3 -179.1(4)
F2 C2 C3 C4 -178.7(4)
C1 C2 C3 C4 1.4(8)
C2 C3 C4 C5 -0.7(8)
C3 C4 C5 C6 0.3(8)
C2 C1 C6 C5 1.2(8)
Au1 C1 C6 C5 178.7(4)
C2 C1 C6 F6 -178.2(4)
Au1 C1 C6 F6 -0.6(7)
C4 C5 C6 C1 -0.6(8)
C4 C5 C6 F6 178.7(4)
C1 Au1 P1 C15 69(4)
C1 Au1 P1 C11 -50(4)
C1 Au1 P1 C7 -170(4)
C15 P1 C7 C9 159.7(4)
C11 P1 C7 C9 -78.9(5)
Au1 P1 C7 C9 38.6(5)
C15 P1 C7 C8 -76.2(5)
C11 P1 C7 C8 45.3(6)
Au1 P1 C7 C8 162.8(4)
C15 P1 C7 C10 44.9(5)
C11 P1 C7 C10 166.4(4)
Au1 P1 C7 C10 -76.1(4)
C15 P1 C11 C13 167.6(4)
C7 P1 C11 C13 47.0(5)
Au1 P1 C11 C13 -73.7(4)
C15 P1 C11 C14 -76.7(5)
C7 P1 C11 C14 162.6(4)
Au1 P1 C11 C14 42.0(4)
C15 P1 C11 C12 45.6(5)
C7 P1 C11 C12 -75.0(5)
Au1 P1 C11 C12 164.3(4)
C11 P1 C15 C16 -76.1(5)
C7 P1 C15 C16 45.2(5)
Au1 P1 C15 C16 167.3(4)
C11 P1 C15 C18 44.5(5)
C7 P1 C15 C18 165.8(4)
Au1 P1 C15 C18 -72.1(4)
C11 P1 C15 C17 159.0(4)
C7 P1 C15 C17 -79.7(4)
Au1 P1 C15 C17 42.4(4)
P21 Au21 C21 C22 -10(10)
P21 Au21 C21 C26 169(9)
C26 C21 C22 F22 -179.7(4)
Au21 C21 C22 F22 -0.1(6)
C26 C21 C22 C23 1.0(7)
Au21 C21 C22 C23 -179.4(4)
F22 C22 C23 C24 179.8(4)
C21 C22 C23 C24 -0.8(8)
C22 C23 C24 C25 0.0(8)
C23 C24 C25 C26 0.5(8)
C22 C21 C26 F26 179.4(4)
Au21 C21 C26 F26 -0.1(6)
C22 C21 C26 C25 -0.4(7)
Au21 C21 C26 C25 -179.9(4)
C24 C25 C26 F26 179.8(4)
C24 C25 C26 C21 -0.3(8)
C21 Au21 P21 C35 -148(9)
C21 Au21 P21 C31 92(9)
C21 Au21 P21 C27 -27(9)
C35 P21 C27 C30 -168.4(3)
C31 P21 C27 C30 -45.9(4)
Au21 P21 C27 C30 73.0(4)
C35 P21 C27 C28 -45.4(5)
C31 P21 C27 C28 77.0(4)
Au21 P21 C27 C28 -164.1(4)
C35 P21 C27 C29 76.7(4)
C31 P21 C27 C29 -160.8(4)
Au21 P21 C27 C29 -42.0(4)
C35 P21 C31 C32 77.4(4)
C27 P21 C31 C32 -45.3(5)
Au21 P21 C31 C32 -163.4(4)
C35 P21 C31 C33 -44.2(4)
C27 P21 C31 C33 -166.9(4)
Au21 P21 C31 C33 75.0(4)
C35 P21 C31 C34 -160.1(4)
C27 P21 C31 C34 77.3(4)
Au21 P21 C31 C34 -40.9(4)
C31 P21 C35 C36 -49.0(4)
C27 P21 C35 C36 73.0(4)
Au21 P21 C35 C36 -168.6(3)
C31 P21 C35 C37 -170.9(3)
C27 P21 C35 C37 -49.0(4)
Au21 P21 C35 C37 69.4(4)
C31 P21 C35 C38 74.4(4)
C27 P21 C35 C38 -163.6(3)
Au21 P21 C35 C38 -45.2(4)
